data_4331100
loop_
_publ_author_name
'Shanish Kumar'
'Ganesan Mani'
'Sukanta Mondal'
'Pratim Kumar Chattaraj'

_publ_contact_author_address
;Department of Chemistry
Indian Institute of Technology-Kharagpur
Kharagpur, India 721 302
;
_publ_contact_author_email gmani@chem.iitkgp.ernet.in
_publ_contact_author_fax 91-3222-282252
_publ_contact_author_name 'Mani, Ganesan.'
_publ_contact_author_phone 91-3222-282320
_publ_section_title
;
 Pyrrole-Based New Diphosphines: Pd and Ni Complexes Bearing the PNP
 Pincer Ligand
;
_journal_name_full 'Inorganic Chemistry'
_journal_page_first 12527
_journal_page_last 12539
_journal_paper_doi 10.1021/ic301967r
_journal_volume 51
_journal_year 2012
_chemical_formula_sum 'C47 H40 N2 P2'
_chemical_formula_weight 694.75
_chemical_name_systematic
;
 ?
;
_space_group_IT_number 15
_symmetry_cell_setting monoclinic
_symmetry_space_group_name_Hall '-C 2yc'
_symmetry_space_group_name_H-M 'C 1 2/c 1'
_atom_sites_solution_hydrogens geom
_atom_sites_solution_primary direct
_atom_sites_solution_secondary difmap
_audit_creation_method SHELXL-97
_cell_angle_alpha 90.00
_cell_angle_beta 103.113(3)
_cell_angle_gamma 90.00
_cell_formula_units_Z 8
_cell_length_a 28.352(3)
_cell_length_b 10.4594(11)
_cell_length_c 26.729(3)
_cell_measurement_reflns_used 30151
_cell_measurement_temperature 295(2)
_cell_measurement_theta_max 20.82
_cell_measurement_theta_min 1.47
_cell_volume 7719.7(14)
_computing_structure_refinement 'SHELXL-97 (Sheldrick, 2008)'
_computing_structure_solution 'SHELXS-97 (Sheldrick, 1990)'
_diffrn_ambient_temperature 295(2)
_diffrn_measured_fraction_theta_full 0.993
_diffrn_measured_fraction_theta_max 0.993
_diffrn_measurement_device_type 'Bruker CCD APEX 2'
_diffrn_measurement_method hemisphere
_diffrn_radiation_monochromator graphite
_diffrn_radiation_source 'fine-focus sealed tube'
_diffrn_radiation_type MoK\a
_diffrn_radiation_wavelength 0.71073
_diffrn_reflns_av_R_equivalents 0.1313
_diffrn_reflns_av_sigmaI/netI 0.0734
_diffrn_reflns_limit_h_max 28
_diffrn_reflns_limit_h_min -26
_diffrn_reflns_limit_k_max 10
_diffrn_reflns_limit_k_min -10
_diffrn_reflns_limit_l_max 26
_diffrn_reflns_limit_l_min -26
_diffrn_reflns_number 30151
_diffrn_reflns_theta_full 20.82
_diffrn_reflns_theta_max 20.82
_diffrn_reflns_theta_min 1.47
_exptl_absorpt_coefficient_mu 0.148
_exptl_absorpt_correction_T_max 0.9883
_exptl_absorpt_correction_T_min 0.9379
_exptl_absorpt_correction_type multi-scan
_exptl_absorpt_process_details SADABS
_exptl_crystal_colour Colorless
_exptl_crystal_density_diffrn 1.196
_exptl_crystal_description Needle
_exptl_crystal_F_000 2928
_exptl_crystal_size_max 0.44
_exptl_crystal_size_mid 0.17
_exptl_crystal_size_min 0.08
_refine_diff_density_max 1.004
_refine_diff_density_min -0.286
_refine_diff_density_rms 0.045
_refine_ls_extinction_method none
_refine_ls_goodness_of_fit_ref 0.988
_refine_ls_hydrogen_treatment mixed
_refine_ls_matrix_type full
_refine_ls_number_parameters 468
_refine_ls_number_reflns 4027
_refine_ls_number_restraints 0
_refine_ls_restrained_S_all 0.988
_refine_ls_R_factor_all 0.1284
_refine_ls_R_factor_gt 0.0632
_refine_ls_shift/su_max 0.004
_refine_ls_shift/su_mean 0.001
_refine_ls_structure_factor_coef Fsqd
_refine_ls_weighting_details 'calc w=1/[\s^2^(Fo^2^)+(0.0728P)^2^+22.7625P] where P=(Fo^2^+2Fc^2^)/3'
_refine_ls_weighting_scheme calc
_refine_ls_wR_factor_gt 0.1456
_refine_ls_wR_factor_ref 0.1809
_reflns_number_gt 2286
_reflns_number_total 4027
_reflns_threshold_expression >2\s(I)
_cod_data_source_file ic301967r_si_002_1.cif
_cod_data_source_block compound5
_cod_original_cell_volume 7719.9(13)
_cod_database_code 4331100

loop_
_symmetry_equiv_pos_as_xyz
'x, y, z'
'-x, y, -z+1/2'
'x+1/2, y+1/2, z'
'-x+1/2, y+1/2, -z+1/2'
'-x, -y, -z'
'x, -y, z-1/2'
'-x+1/2, -y+1/2, -z'
'x+1/2, -y+1/2, z-1/2'

loop_
_atom_site_label
_atom_site_type_symbol
_atom_site_fract_x
_atom_site_fract_y
_atom_site_fract_z
_atom_site_U_iso_or_equiv
_atom_site_adp_type
_atom_site_occupancy
_atom_site_symmetry_multiplicity
_atom_site_calc_flag
_atom_site_refinement_flags
C1 C 0.1706(2) 0.2434(6) 0.0096(2) 0.0566(17) Uani 1 1 d .
H1A H 0.1484 0.1811 0.0183 0.068 Uiso 1 1 calc R
H1B H 0.1787 0.2158 -0.0220 0.068 Uiso 1 1 calc R
C2 C 0.2158(2) 0.2467(6) 0.0516(2) 0.0484(15) Uani 1 1 d .
C3 C 0.2501(2) 0.3365(6) 0.0680(2) 0.0553(17) Uani 1 1 d .
H3 H 0.2513 0.4173 0.0539 0.066 Uiso 1 1 calc R
C4 C 0.2838(2) 0.2852(6) 0.1105(2) 0.0520(16) Uani 1 1 d .
H4 H 0.3113 0.3265 0.1291 0.062 Uiso 1 1 calc R
C5 C 0.2693(2) 0.1657(6) 0.1198(2) 0.0475(15) Uani 1 1 d .
C6 C 0.2867(2) 0.0659(5) 0.1613(2) 0.0486(16) Uani 1 1 d .
C7 C 0.2543(2) 0.0619(6) 0.2006(2) 0.0515(16) Uani 1 1 d .
C8 C 0.2125(3) 0.1332(6) 0.1948(2) 0.0624(18) Uani 1 1 d .
H8 H 0.2028 0.1859 0.1663 0.075 Uiso 1 1 calc R
C9 C 0.1849(2) 0.1266(7) 0.2311(3) 0.076(2) Uani 1 1 d .
H9 H 0.1565 0.1737 0.2265 0.091 Uiso 1 1 calc R
C10 C 0.1989(3) 0.0516(7) 0.2738(3) 0.077(2) Uani 1 1 d .
H10 H 0.1798 0.0464 0.2978 0.092 Uiso 1 1 calc R
C11 C 0.2413(3) -0.0158(7) 0.2808(2) 0.073(2) Uani 1 1 d .
H11 H 0.2516 -0.0647 0.3103 0.088 Uiso 1 1 calc R
C12 C 0.2687(2) -0.0118(6) 0.2446(2) 0.0615(18) Uani 1 1 d .
H12 H 0.2972 -0.0589 0.2496 0.074 Uiso 1 1 calc R
C13 C 0.3384(2) 0.1026(7) 0.1905(2) 0.0543(16) Uani 1 1 d .
C14 C 0.3445(2) 0.2104(6) 0.2214(2) 0.0645(19) Uani 1 1 d .
H14 H 0.3177 0.2583 0.2243 0.077 Uiso 1 1 calc R
C15 C 0.3901(3) 0.2474(8) 0.2478(3) 0.084(2) Uani 1 1 d .
H15 H 0.3937 0.3214 0.2676 0.101 Uiso 1 1 calc R
C16 C 0.4303(3) 0.1761(10) 0.2452(3) 0.097(3) Uani 1 1 d .
H16 H 0.4610 0.2008 0.2632 0.117 Uiso 1 1 calc R
C17 C 0.4241(3) 0.0682(9) 0.2157(3) 0.096(3) Uani 1 1 d .
H17 H 0.4509 0.0188 0.2140 0.115 Uiso 1 1 calc R
C18 C 0.3787(3) 0.0307(7) 0.1884(2) 0.072(2) Uani 1 1 d .
H18 H 0.3754 -0.0430 0.1685 0.087 Uiso 1 1 calc R
C19 C 0.2844(2) -0.0649(6) 0.1359(2) 0.0474(16) Uani 1 1 d .
C20 C 0.2665(2) -0.1799(7) 0.1465(2) 0.0598(18) Uani 1 1 d .
H20 H 0.2518 -0.1969 0.1735 0.072 Uiso 1 1 calc R
C21 C 0.2740(2) -0.2692(7) 0.1093(3) 0.0666(19) Uani 1 1 d .
H21 H 0.2648 -0.3547 0.1077 0.080 Uiso 1 1 calc R
C22 C 0.2965(2) -0.2099(7) 0.0767(2) 0.0539(16) Uani 1 1 d .
C23 C 0.3149(2) -0.2561(6) 0.0318(2) 0.0608(18) Uani 1 1 d .
H23A H 0.3334 -0.1889 0.0203 0.073 Uiso 1 1 calc R
H23B H 0.2877 -0.2769 0.0037 0.073 Uiso 1 1 calc R
C24 C 0.4043(3) -0.3334(8) 0.0950(3) 0.072(2) Uani 1 1 d .
C25 C 0.4162(4) -0.3895(12) 0.1423(4) 0.158(4) Uani 1 1 d .
H25 H 0.3988 -0.4600 0.1492 0.190 Uiso 1 1 calc R
C26 C 0.4537(5) -0.3429(19) 0.1800(5) 0.214(8) Uani 1 1 d .
H26 H 0.4604 -0.3804 0.2124 0.257 Uiso 1 1 calc R
C27 C 0.4808(5) -0.244(2) 0.1706(6) 0.195(8) Uani 1 1 d .
H27 H 0.5073 -0.2166 0.1956 0.235 Uiso 1 1 calc R
C28 C 0.4691(4) -0.1826(11) 0.1236(5) 0.150(4) Uani 1 1 d .
H28 H 0.4866 -0.1121 0.1168 0.180 Uiso 1 1 calc R
C29 C 0.4303(3) -0.2301(10) 0.0870(4) 0.122(3) Uani 1 1 d .
H29 H 0.4219 -0.1890 0.0554 0.146 Uiso 1 1 calc R
C30 C 0.3783(3) -0.4146(7) -0.0086(3) 0.072(2) Uani 1 1 d .
C31 C 0.4226(3) -0.4762(8) -0.0046(3) 0.089(2) Uani 1 1 d .
H31 H 0.4416 -0.4962 0.0277 0.107 Uiso 1 1 calc R
C32 C 0.4386(3) -0.5078(8) -0.0481(4) 0.099(3) Uani 1 1 d .
H32 H 0.4683 -0.5484 -0.0449 0.119 Uiso 1 1 calc R
C33 C 0.4112(4) -0.4801(8) -0.0961(4) 0.097(3) Uani 1 1 d .
H33 H 0.4221 -0.5024 -0.1253 0.117 Uiso 1 1 calc R
C34 C 0.3677(3) -0.4196(8) -0.1008(3) 0.087(2) Uani 1 1 d .
H34 H 0.3489 -0.4010 -0.1332 0.104 Uiso 1 1 calc R
C35 C 0.3517(3) -0.3861(6) -0.0579(3) 0.075(2) Uani 1 1 d .
H35 H 0.3223 -0.3433 -0.0617 0.089 Uiso 1 1 calc R
C36 C 0.0814(2) 0.3517(6) -0.0401(3) 0.0607(18) Uani 1 1 d .
C37 C 0.0792(3) 0.2853(9) -0.0840(3) 0.106(3) Uani 1 1 d .
H37 H 0.1079 0.2627 -0.0930 0.127 Uiso 1 1 calc R
C38 C 0.0355(4) 0.2498(9) -0.1159(3) 0.117(3) Uani 1 1 d .
H38 H 0.0354 0.2019 -0.1452 0.140 Uiso 1 1 calc R
C39 C -0.0066(3) 0.2840(9) -0.1049(3) 0.098(3) Uani 1 1 d .
H39 H -0.0359 0.2625 -0.1269 0.118 Uiso 1 1 calc R
C40 C -0.0055(3) 0.3487(11) -0.0623(4) 0.149(4) Uani 1 1 d .
H40 H -0.0345 0.3712 -0.0538 0.178 Uiso 1 1 calc R
C41 C 0.0382(3) 0.3841(9) -0.0298(3) 0.126(4) Uani 1 1 d .
H41 H 0.0378 0.4310 -0.0004 0.151 Uiso 1 1 calc R
C42 C 0.1281(2) 0.4272(7) 0.0618(2) 0.0601(18) Uani 1 1 d .
C43 C 0.1428(3) 0.5398(8) 0.0870(3) 0.090(2) Uani 1 1 d .
H43 H 0.1570 0.6024 0.0705 0.108 Uiso 1 1 calc R
C44 C 0.1373(4) 0.5621(10) 0.1357(4) 0.116(3) Uani 1 1 d .
H44 H 0.1481 0.6388 0.1520 0.140 Uiso 1 1 calc R
C45 C 0.1164(3) 0.4748(13) 0.1604(3) 0.105(3) Uani 1 1 d .
H45 H 0.1121 0.4920 0.1932 0.126 Uiso 1 1 calc R
C46 C 0.1014(3) 0.3606(10) 0.1374(4) 0.102(3) Uani 1 1 d .
H46 H 0.0875 0.2990 0.1546 0.122 Uiso 1 1 calc R
C47 C 0.1073(3) 0.3376(8) 0.0877(3) 0.083(2) Uani 1 1 d .
H47 H 0.0970 0.2601 0.0719 0.100 Uiso 1 1 calc R
N1 N 0.2277(2) 0.1430(6) 0.08318(19) 0.0523(15) Uani 1 1 d .
N2 N 0.30272(18) -0.0858(6) 0.0928(2) 0.0527(15) Uani 1 1 d .
P1 P 0.14013(6) 0.40029(17) -0.00093(6) 0.0610(5) Uani 1 1 d .
P2 P 0.35345(7) -0.39913(19) 0.04903(7) 0.0769(6) Uani 1 1 d .
H1 H 0.3136(16) -0.025(5) 0.0773(18) 0.029(17) Uiso 1 1 d .
H2 H 0.2110(18) 0.083(5) 0.0806(19) 0.030(19) Uiso 1 1 d .

loop_
_atom_site_aniso_label
_atom_site_aniso_U_11
_atom_site_aniso_U_22
_atom_site_aniso_U_33
_atom_site_aniso_U_23
_atom_site_aniso_U_13
_atom_site_aniso_U_12
C1 0.057(4) 0.061(4) 0.050(4) -0.002(3) 0.009(3) 0.000(3)
C2 0.049(4) 0.056(4) 0.040(4) 0.003(3) 0.008(3) 0.004(4)
C3 0.059(4) 0.051(4) 0.054(4) 0.004(3) 0.010(4) -0.003(4)
C4 0.047(4) 0.056(5) 0.051(4) -0.004(3) 0.006(3) -0.009(3)
C5 0.042(4) 0.061(5) 0.037(3) -0.004(3) 0.004(3) 0.000(3)
C6 0.047(4) 0.052(4) 0.046(4) -0.001(3) 0.007(3) -0.001(3)
C7 0.048(4) 0.061(4) 0.043(4) -0.004(3) 0.006(3) 0.000(3)
C8 0.070(5) 0.071(5) 0.050(4) -0.003(3) 0.021(4) -0.006(4)
C9 0.065(5) 0.088(6) 0.079(5) 0.000(5) 0.025(5) 0.005(4)
C10 0.089(6) 0.080(6) 0.072(6) -0.014(4) 0.040(5) -0.018(5)
C11 0.092(6) 0.077(5) 0.051(5) 0.003(4) 0.017(5) -0.012(5)
C12 0.066(5) 0.071(5) 0.048(4) 0.004(4) 0.013(4) 0.001(4)
C13 0.050(4) 0.069(5) 0.042(4) 0.007(4) 0.007(3) 0.001(4)
C14 0.052(5) 0.073(5) 0.061(4) 0.001(4) -0.002(4) -0.007(4)
C15 0.072(6) 0.106(6) 0.069(5) -0.007(4) 0.003(5) -0.022(5)
C16 0.060(6) 0.153(9) 0.074(6) -0.012(6) 0.005(5) -0.020(6)
C17 0.051(5) 0.153(9) 0.082(6) -0.023(6) 0.009(5) 0.009(5)
C18 0.055(5) 0.100(6) 0.056(4) -0.010(4) 0.001(4) -0.004(5)
C19 0.041(4) 0.061(5) 0.038(4) 0.004(3) 0.004(3) -0.003(3)
C20 0.052(4) 0.075(5) 0.050(4) 0.005(4) 0.006(3) -0.007(4)
C21 0.073(5) 0.058(5) 0.063(5) -0.004(4) 0.005(4) -0.009(4)
C22 0.052(4) 0.057(5) 0.050(4) -0.002(4) 0.006(3) -0.003(3)
C23 0.051(4) 0.071(5) 0.057(4) -0.010(3) 0.004(3) 0.001(3)
C24 0.064(5) 0.088(6) 0.058(5) -0.003(4) 0.002(4) 0.008(4)
C25 0.099(8) 0.274(14) 0.093(7) 0.028(9) 0.007(7) 0.015(8)
C26 0.113(11) 0.41(3) 0.094(9) 0.021(12) -0.030(9) -0.033(12)
C27 0.085(10) 0.36(3) 0.110(11) -0.071(14) -0.034(9) 0.026(12)
C28 0.081(7) 0.173(11) 0.172(11) -0.037(9) -0.020(8) -0.018(7)
C29 0.086(7) 0.123(8) 0.132(8) -0.006(7) -0.027(6) -0.019(6)
C30 0.049(5) 0.085(5) 0.085(6) -0.022(4) 0.020(4) -0.008(4)
C31 0.056(5) 0.114(7) 0.099(6) -0.020(5) 0.023(5) -0.005(5)
C32 0.054(5) 0.118(7) 0.133(8) -0.031(6) 0.034(6) -0.008(5)
C33 0.093(7) 0.106(7) 0.102(8) -0.025(6) 0.041(6) -0.029(6)
C34 0.092(7) 0.088(6) 0.081(6) -0.005(5) 0.018(5) -0.022(5)
C35 0.074(5) 0.076(5) 0.077(5) -0.022(4) 0.023(5) -0.007(4)
C36 0.061(5) 0.059(4) 0.058(5) 0.005(4) 0.005(4) 0.008(4)
C37 0.069(6) 0.176(9) 0.070(5) -0.015(6) 0.009(5) 0.003(6)
C38 0.098(7) 0.168(9) 0.073(6) -0.027(6) -0.006(6) 0.000(7)
C39 0.072(7) 0.127(8) 0.082(6) -0.007(5) -0.011(5) -0.018(6)
C40 0.056(6) 0.226(12) 0.148(9) -0.069(9) -0.011(6) 0.020(6)
C41 0.069(6) 0.172(9) 0.120(7) -0.072(7) -0.015(6) 0.030(6)
C42 0.048(4) 0.060(5) 0.066(4) 0.003(4) 0.001(4) 0.009(4)
C43 0.099(6) 0.098(7) 0.067(6) -0.011(5) 0.003(5) -0.008(5)
C44 0.130(9) 0.118(9) 0.087(8) -0.021(6) -0.005(6) 0.003(7)
C45 0.091(7) 0.147(10) 0.068(6) -0.014(7) 0.001(5) 0.032(7)
C46 0.088(6) 0.130(9) 0.096(7) 0.024(6) 0.039(6) 0.031(6)
C47 0.092(6) 0.081(6) 0.084(6) -0.005(5) 0.035(5) 0.005(5)
N1 0.051(4) 0.052(4) 0.051(3) 0.007(3) 0.005(3) -0.015(3)
N2 0.052(3) 0.058(5) 0.048(4) 0.011(3) 0.010(3) -0.004(3)
P1 0.0582(11) 0.0601(12) 0.0602(11) 0.0073(9) 0.0037(9) 0.0017(9)
P2 0.0688(13) 0.0736(14) 0.0874(14) -0.0015(11) 0.0157(11) -0.0045(11)

loop_
_atom_type_symbol
_atom_type_description
_atom_type_scat_dispersion_real
_atom_type_scat_dispersion_imag
_atom_type_scat_source
C C 0.0033 0.0016 'International Tables Vol C Tables 4.2.6.8 and 6.1.1.4'
H H 0.0000 0.0000 'International Tables Vol C Tables 4.2.6.8 and 6.1.1.4'
N N 0.0061 0.0033 'International Tables Vol C Tables 4.2.6.8 and 6.1.1.4'
P P 0.1023 0.0942 'International Tables Vol C Tables 4.2.6.8 and 6.1.1.4'

loop_
_geom_angle_atom_site_label_1
_geom_angle_atom_site_label_2
_geom_angle_atom_site_label_3
_geom_angle
C2 C1 P1 112.6(4)
C2 C1 H1A 109.1
P1 C1 H1A 109.1
C2 C1 H1B 109.1
P1 C1 H1B 109.1
H1A C1 H1B 107.8
C3 C2 N1 107.0(5)
C3 C2 C1 133.5(6)
N1 C2 C1 119.4(6)
C2 C3 C4 107.6(5)
C2 C3 H3 126.2
C4 C3 H3 126.2
C5 C4 C3 108.6(5)
C5 C4 H4 125.7
C3 C4 H4 125.7
C4 C5 N1 106.1(5)
C4 C5 C6 134.7(6)
N1 C5 C6 119.1(6)
C5 C6 C19 108.5(5)
C5 C6 C13 108.3(5)
C19 C6 C13 112.9(5)
C5 C6 C7 111.6(5)
C19 C6 C7 107.9(5)
C13 C6 C7 107.7(4)
C8 C7 C12 118.3(6)
C8 C7 C6 122.6(6)
C12 C7 C6 119.1(6)
C9 C8 C7 120.3(6)
C9 C8 H8 119.8
C7 C8 H8 119.8
C10 C9 C8 120.9(7)
C10 C9 H9 119.5
C8 C9 H9 119.5
C9 C10 C11 119.2(7)
C9 C10 H10 120.4
C11 C10 H10 120.4
C10 C11 C12 120.6(7)
C10 C11 H11 119.7
C12 C11 H11 119.7
C11 C12 C7 120.7(6)
C11 C12 H12 119.7
C7 C12 H12 119.7
C18 C13 C14 118.4(6)
C18 C13 C6 122.9(6)
C14 C13 C6 118.7(6)
C15 C14 C13 120.7(7)
C15 C14 H14 119.7
C13 C14 H14 119.7
C16 C15 C14 120.7(8)
C16 C15 H15 119.6
C14 C15 H15 119.6
C17 C16 C15 118.5(7)
C17 C16 H16 120.7
C15 C16 H16 120.7
C16 C17 C18 121.5(7)
C16 C17 H17 119.3
C18 C17 H17 119.3
C13 C18 C17 120.2(7)
C13 C18 H18 119.9
C17 C18 H18 119.9
C20 C19 N2 105.2(6)
C20 C19 C6 133.0(6)
N2 C19 C6 121.8(6)
C19 C20 C21 108.3(6)
C19 C20 H20 125.8
C21 C20 H20 125.8
C22 C21 C20 108.7(6)
C22 C21 H21 125.6
C20 C21 H21 125.6
C21 C22 N2 106.3(6)
C21 C22 C23 132.5(7)
N2 C22 C23 121.2(6)
C22 C23 P2 110.9(4)
C22 C23 H23A 109.5
P2 C23 H23A 109.5
C22 C23 H23B 109.5
P2 C23 H23B 109.5
H23A C23 H23B 108.1
C29 C24 C25 117.4(8)
C29 C24 P2 125.2(6)
C25 C24 P2 117.4(8)
C24 C25 C26 120.9(12)
C24 C25 H25 119.5
C26 C25 H25 119.5
C27 C26 C25 120.9(15)
C27 C26 H26 119.6
C25 C26 H26 119.6
C26 C27 C28 119.8(14)
C26 C27 H27 120.1
C28 C27 H27 120.1
C27 C28 C29 117.6(12)
C27 C28 H28 121.2
C29 C28 H28 121.2
C24 C29 C28 123.2(10)
C24 C29 H29 118.4
C28 C29 H29 118.4
C35 C30 C31 117.2(7)
C35 C30 P2 122.9(6)
C31 C30 P2 119.1(6)
C32 C31 C30 120.5(8)
C32 C31 H31 119.7
C30 C31 H31 119.7
C33 C32 C31 120.9(8)
C33 C32 H32 119.6
C31 C32 H32 119.6
C34 C33 C32 119.4(8)
C34 C33 H33 120.3
C32 C33 H33 120.3
C33 C34 C35 120.4(8)
C33 C34 H34 119.8
C35 C34 H34 119.8
C34 C35 C30 121.6(7)
C34 C35 H35 119.2
C30 C35 H35 119.2
C37 C36 C41 115.9(7)
C37 C36 P1 119.8(6)
C41 C36 P1 124.2(6)
C36 C37 C38 122.1(8)
C36 C37 H37 119.0
C38 C37 H37 119.0
C39 C38 C37 120.7(8)
C39 C38 H38 119.7
C37 C38 H38 119.7
C40 C39 C38 118.5(8)
C40 C39 H39 120.7
C38 C39 H39 120.7
C39 C40 C41 121.1(9)
C39 C40 H40 119.4
C41 C40 H40 119.4
C36 C41 C40 121.6(8)
C36 C41 H41 119.2
C40 C41 H41 119.2
C43 C42 C47 117.0(7)
C43 C42 P1 119.2(6)
C47 C42 P1 123.7(6)
C44 C43 C42 121.7(8)
C44 C43 H43 119.2
C42 C43 H43 119.2
C45 C44 C43 120.8(10)
C45 C44 H44 119.6
C43 C44 H44 119.6
C44 C45 C46 120.1(10)
C44 C45 H45 120.0
C46 C45 H45 119.9
C45 C46 C47 119.1(9)
C45 C46 H46 120.5
C47 C46 H46 120.5
C42 C47 C46 121.3(8)
C42 C47 H47 119.3
C46 C47 H47 119.3
C2 N1 C5 110.7(5)
C2 N1 H2 122(4)
C5 N1 H2 128(4)
C22 N2 C19 111.5(6)
C22 N2 H1 126(3)
C19 N2 H1 122(3)
C42 P1 C36 103.6(3)
C42 P1 C1 100.2(3)
C36 P1 C1 100.0(3)
C24 P2 C30 101.8(3)
C24 P2 C23 101.4(3)
C30 P2 C23 100.4(3)

loop_
_geom_bond_atom_site_label_1
_geom_bond_atom_site_label_2
_geom_bond_distance
C1 C2 1.501(7)
C1 P1 1.846(6)
C1 H1A 0.9700
C1 H1B 0.9700
C2 C3 1.351(7)
C2 N1 1.368(7)
C3 C4 1.414(7)
C3 H3 0.9300
C4 C5 1.356(7)
C4 H4 0.9300
C5 N1 1.372(7)
C5 C6 1.521(8)
C6 C19 1.523(8)
C6 C13 1.544(8)
C6 C7 1.545(8)
C7 C8 1.380(8)
C7 C12 1.388(8)
C8 C9 1.377(8)
C8 H8 0.9300
C9 C10 1.368(9)
C9 H9 0.9300
C10 C11 1.369(9)
C10 H10 0.9300
C11 C12 1.374(8)
C11 H11 0.9300
C12 H12 0.9300
C13 C18 1.380(8)
C13 C14 1.384(8)
C14 C15 1.381(8)
C14 H14 0.9300
C15 C16 1.376(10)
C15 H15 0.9300
C16 C17 1.365(10)
C16 H16 0.9300
C17 C18 1.383(9)
C17 H17 0.9300
C18 H18 0.9300
C19 C20 1.361(8)
C19 N2 1.384(7)
C20 C21 1.414(8)
C20 H20 0.9300
C21 C22 1.344(8)
C21 H21 0.9300
C22 N2 1.366(7)
C22 C23 1.493(8)
C23 P2 1.849(6)
C23 H23A 0.9700
C23 H23B 0.9700
C24 C29 1.354(10)
C24 C25 1.366(11)
C24 P2 1.804(7)
C25 C26 1.377(15)
C25 H25 0.9300
C26 C27 1.349(19)
C26 H26 0.9300
C27 C28 1.380(17)
C27 H27 0.9300
C28 C29 1.388(12)
C28 H28 0.9300
C29 H29 0.9300
C30 C35 1.394(9)
C30 C31 1.394(9)
C30 P2 1.840(7)
C31 C32 1.382(9)
C31 H31 0.9300
C32 C33 1.371(11)
C32 H32 0.9300
C33 C34 1.366(10)
C33 H33 0.9300
C34 C35 1.372(9)
C34 H34 0.9300
C35 H35 0.9300
C36 C37 1.352(9)
C36 C41 1.358(9)
C36 P1 1.826(7)
C37 C38 1.386(10)
C37 H37 0.9300
C38 C39 1.341(10)
C38 H38 0.9300
C39 C40 1.320(10)
C39 H39 0.9300
C40 C41 1.392(10)
C40 H40 0.9300
C41 H41 0.9300
C42 C43 1.375(9)
C42 C47 1.376(9)
C42 P1 1.806(7)
C43 C44 1.368(10)
C43 H43 0.9300
C44 C45 1.340(11)
C44 H44 0.9300
C45 C46 1.366(11)
C45 H45 0.9300
C46 C47 1.397(10)
C46 H46 0.9300
C47 H47 0.9300
N1 H2 0.78(5)
N2 H1 0.85(5)

loop_
_geom_torsion_atom_site_label_1
_geom_torsion_atom_site_label_2
_geom_torsion_atom_site_label_3
_geom_torsion_atom_site_label_4
_geom_torsion
P1 C1 C2 C3 -33.9(8)
P1 C1 C2 N1 144.1(5)
N1 C2 C3 C4 0.3(7)
C1 C2 C3 C4 178.5(6)
C2 C3 C4 C5 -0.6(7)
C3 C4 C5 N1 0.7(6)
C3 C4 C5 C6 -174.4(6)
C4 C5 C6 C19 -139.0(7)
N1 C5 C6 C19 46.5(7)
C4 C5 C6 C13 -16.1(9)
N1 C5 C6 C13 169.3(5)
C4 C5 C6 C7 102.3(8)
N1 C5 C6 C7 -72.3(6)
C5 C6 C7 C8 5.5(8)
C19 C6 C7 C8 -113.6(6)
C13 C6 C7 C8 124.2(6)
C5 C6 C7 C12 -171.7(5)
C19 C6 C7 C12 69.2(6)
C13 C6 C7 C12 -53.0(7)
C12 C7 C8 C9 -2.6(9)
C6 C7 C8 C9 -179.8(5)
C7 C8 C9 C10 1.3(10)
C8 C9 C10 C11 1.1(10)
C9 C10 C11 C12 -2.2(10)
C10 C11 C12 C7 0.8(10)
C8 C7 C12 C11 1.5(9)
C6 C7 C12 C11 178.8(5)
C5 C6 C13 C18 -112.7(6)
C19 C6 C13 C18 7.3(8)
C7 C6 C13 C18 126.4(6)
C5 C6 C13 C14 69.0(6)
C19 C6 C13 C14 -170.9(5)
C7 C6 C13 C14 -51.9(7)
C18 C13 C14 C15 2.3(9)
C6 C13 C14 C15 -179.4(5)
C13 C14 C15 C16 -1.8(10)
C14 C15 C16 C17 0.3(12)
C15 C16 C17 C18 0.7(12)
C14 C13 C18 C17 -1.3(9)
C6 C13 C18 C17 -179.6(6)
C16 C17 C18 C13 -0.1(11)
C5 C6 C19 C20 -132.3(6)
C13 C6 C19 C20 107.8(7)
C7 C6 C19 C20 -11.2(8)
C5 C6 C19 N2 47.5(7)
C13 C6 C19 N2 -72.5(6)
C7 C6 C19 N2 168.6(5)
N2 C19 C20 C21 -0.3(6)
C6 C19 C20 C21 179.5(6)
C19 C20 C21 C22 0.5(7)
C20 C21 C22 N2 -0.5(7)
C20 C21 C22 C23 177.6(6)
C21 C22 C23 P2 -51.0(8)
N2 C22 C23 P2 126.8(5)
C29 C24 C25 C26 -0.7(15)
P2 C24 C25 C26 -178.3(10)
C24 C25 C26 C27 -3(2)
C25 C26 C27 C28 4(3)
C26 C27 C28 C29 -2(2)
C25 C24 C29 C28 2.4(14)
P2 C24 C29 C28 179.8(7)
C27 C28 C29 C24 -0.9(16)
C35 C30 C31 C32 -0.5(11)
P2 C30 C31 C32 169.5(6)
C30 C31 C32 C33 -0.4(12)
C31 C32 C33 C34 0.5(13)
C32 C33 C34 C35 0.4(12)
C33 C34 C35 C30 -1.4(11)
C31 C30 C35 C34 1.4(10)
P2 C30 C35 C34 -168.2(5)
C41 C36 C37 C38 -1.4(12)
P1 C36 C37 C38 -177.8(7)
C36 C37 C38 C39 2.0(14)
C37 C38 C39 C40 -2.0(15)
C38 C39 C40 C41 1.6(16)
C37 C36 C41 C40 1.0(13)
P1 C36 C41 C40 177.3(8)
C39 C40 C41 C36 -1.2(17)
C47 C42 C43 C44 0.0(11)
P1 C42 C43 C44 -176.0(6)
C42 C43 C44 C45 -0.9(13)
C43 C44 C45 C46 1.6(14)
C44 C45 C46 C47 -1.2(13)
C43 C42 C47 C46 0.3(10)
P1 C42 C47 C46 176.1(5)
C45 C46 C47 C42 0.3(11)
C3 C2 N1 C5 0.1(7)
C1 C2 N1 C5 -178.4(5)
C4 C5 N1 C2 -0.5(7)
C6 C5 N1 C2 175.5(5)
C21 C22 N2 C19 0.3(7)
C23 C22 N2 C19 -178.0(5)
C20 C19 N2 C22 0.0(6)
C6 C19 N2 C22 -179.8(5)
C43 C42 P1 C36 -129.7(5)
C47 C42 P1 C36 54.5(6)
C43 C42 P1 C1 127.3(5)
C47 C42 P1 C1 -48.5(6)
C37 C36 P1 C42 -158.8(6)
C41 C36 P1 C42 25.2(8)
C37 C36 P1 C1 -55.6(7)
C41 C36 P1 C1 128.3(7)
C2 C1 P1 C42 -59.9(5)
C2 C1 P1 C36 -165.8(4)
C29 C24 P2 C30 50.6(8)
C25 C24 P2 C30 -132.0(7)
C29 C24 P2 C23 -52.7(8)
C25 C24 P2 C23 124.7(7)
C35 C30 P2 C24 -139.9(6)
C31 C30 P2 C24 50.7(6)
C35 C30 P2 C23 -35.8(6)
C31 C30 P2 C23 154.8(6)
C22 C23 P2 C24 -66.1(5)
C22 C23 P2 C30 -170.5(4)
